data_1101075
loop_
_publ_author_name
'Mohammad Abul Haj'
'Miguel Quir\'os'
'Juan M. Salas'
'Jos\'e A. Dobado'
'Jos\'e Molina Molina'
'Manuel G. Basallote'
'M. \'Angeles M\'a\~nez'

_journal_name_full 'European Journal of Inorganic Chemistry'
_journal_page_first 811
_journal_page_last 818
_journal_year 2002
_chemical_formula_sum 'C22 H29 Cl2 Cu2 N16 O15.5'
_chemical_formula_weight 963.59
_space_group_IT_number 2
_symmetry_cell_setting triclinic
_symmetry_space_group_name_Hall '-P 1'
_symmetry_space_group_name_H-M 'P -1'
_cell_angle_alpha 97.278(7)
_cell_angle_beta 108.381(6)
_cell_angle_gamma 110.615(6)
_cell_formula_units_Z 2
_cell_length_a 11.6132(9)
_cell_length_b 12.2274(8)
_cell_length_c 14.7856(12)
_cell_measurement_temperature 293(2)
_cell_volume 1796.8(2)
_diffrn_ambient_temperature 293(2)
_exptl_crystal_density_diffrn 1.781
_cod_original_formula_sum 'C22 H29 Cl2 Cu2 N16 O15.50'
_cod_database_code 1101075

loop_
_symmetry_equiv_pos_as_xyz
'x, y, z'
'-x, -y, -z'

loop_
_atom_site_label
_atom_site_type_symbol
_atom_site_fract_x
_atom_site_fract_y
_atom_site_fract_z
_atom_site_U_iso_or_equiv
_atom_site_adp_type
_atom_site_occupancy
_atom_site_symmetry_multiplicity
_atom_site_calc_flag
_atom_site_refinement_flags
_atom_site_disorder_assembly
_atom_site_disorder_group
Cu1 Cu 0.60940(4) 0.27860(4) 0.39345(3) 0.02943(16) Uani 1 1 d . . .
Cu2 Cu 0.47587(5) 0.17302(4) 0.15822(3) 0.03058(16) Uani 1 1 d . . .
N1A N 0.7640(4) 0.6247(3) 0.3509(3) 0.0406(9) Uani 1 1 d . . .
C2A C 0.7407(4) 0.5454(4) 0.4016(3) 0.0363(10) Uani 1 1 d . . .
H2A H 0.7683 0.5680 0.4700 0.044 Uiso 1 1 d R . .
N3A N 0.6728(3) 0.4268(3) 0.3466(2) 0.0322(8) Uani 1 1 d . . .
C3AA C 0.6518(4) 0.4343(3) 0.2538(3) 0.0295(9) Uani 1 1 d . . .
N4A N 0.5879(3) 0.3441(3) 0.1699(2) 0.0323(8) Uani 1 1 d . . .
C5A C 0.5804(4) 0.3739(4) 0.0821(3) 0.0365(10) Uani 1 1 d . . .
O5A O 0.5219(3) 0.2912(3) 0.0034(2) 0.0495(8) Uani 1 1 d . . .
C6A C 0.6418(4) 0.5005(4) 0.0854(3) 0.0392(10) Uani 1 1 d . . .
H6A H 0.6393 0.5217 0.0268 0.047 Uiso 1 1 d R . .
C7A C 0.7010(4) 0.5872(4) 0.1702(3) 0.0410(10) Uani 1 1 d . . .
H7A H 0.7372 0.6687 0.1715 0.049 Uiso 1 1 d R . .
N8A N 0.7064(3) 0.5522(3) 0.2550(2) 0.0330(8) Uani 1 1 d . . .
N1B N 0.2646(4) 0.3240(4) 0.3876(3) 0.0472(9) Uani 1 1 d . . .
C2B C 0.3816(4) 0.3248(4) 0.4309(3) 0.0432(11) Uani 1 1 d . . .
H2B H 0.4264 0.3497 0.4993 0.052 Uiso 1 1 d R . .
N3B N 0.4337(3) 0.2859(3) 0.3694(2) 0.0342(8) Uani 1 1 d . . .
C3AB C 0.3408(4) 0.2585(3) 0.2792(3) 0.0327(9) Uani 1 1 d . . .
N4B N 0.3398(3) 0.2155(3) 0.1914(3) 0.0358(8) Uani 1 1 d . . .
C5B C 0.2337(5) 0.1986(4) 0.1080(4) 0.0472(11) Uani 1 1 d . . .
O5B O 0.2355(4) 0.1651(3) 0.0258(3) 0.0652(10) Uani 1 1 d . . .
C6B C 0.1237(5) 0.2208(5) 0.1209(4) 0.0550(13) Uani 1 1 d . . .
H6B H 0.0487 0.2059 0.0654 0.066 Uiso 1 1 d R . .
C7B C 0.1284(4) 0.2618(4) 0.2092(4) 0.0516(12) Uani 1 1 d . . .
H7B H 0.0582 0.2764 0.2170 0.062 Uiso 1 1 d R . .
N8B N 0.2392(3) 0.2815(3) 0.2893(3) 0.0386(8) Uani 1 1 d . . .
N1I N 0.5294(3) 0.1013(3) 0.3851(3) 0.0356(8) Uani 1 1 d . . .
C2I C 0.4114(4) 0.0107(4) 0.3750(3) 0.0463(11) Uani 1 1 d . . .
H2I H 0.3350 0.0209 0.3728 0.056 Uiso 1 1 d R . .
C3I C 0.4241(5) -0.0948(4) 0.3686(4) 0.0510(12) Uani 1 1 d . . .
H3I H 0.3589 -0.1703 0.3609 0.061 Uiso 1 1 d R . .
N4I N 0.5512(4) -0.0701(3) 0.3750(3) 0.0450(9) Uani 1 1 d . . .
H4I H 0.5862 -0.1213 0.3731 0.054 Uiso 1 1 d R . .
C5I C 0.6114(4) 0.0487(4) 0.3851(3) 0.0350(9) Uani 1 1 d . . .
C6I C 0.7427(4) 0.1261(4) 0.3916(3) 0.0330(9) Uani 1 1 d . . .
N7I N 0.8476(4) 0.1052(3) 0.3918(3) 0.0440(9) Uani 1 1 d . . .
H7I H 0.8533 0.0367 0.3888 0.053 Uiso 1 1 d R . .
C8I C 0.9448(5) 0.2124(4) 0.3981(4) 0.0493(12) Uani 1 1 d . . .
H8I H 1.0293 0.2247 0.3998 0.059 Uiso 1 1 d R . .
C9I C 0.8946(4) 0.2966(4) 0.4008(3) 0.0436(11) Uani 1 1 d . . .
H9I H 0.9395 0.3782 0.4055 0.052 Uiso 1 1 d R . .
N10I N 0.7670(3) 0.2419(3) 0.3967(2) 0.0331(8) Uani 1 1 d . . .
N1J N 0.3666(3) -0.0042(3) 0.1300(2) 0.0359(8) Uani 1 1 d . . .
C2J C 0.2415(4) -0.0835(4) 0.1199(3) 0.0446(11) Uani 1 1 d . . .
H2J H 0.1757 -0.0617 0.1281 0.053 Uiso 1 1 d R . .
C3J C 0.2313(5) -0.1979(4) 0.0959(4) 0.0483(11) Uani 1 1 d . . .
H3J H 0.1578 -0.2688 0.0853 0.058 Uiso 1 1 d R . .
N4J N 0.3488(4) -0.1897(3) 0.0904(3) 0.0407(9) Uani 1 1 d . . .
H4J H 0.3687 -0.2492 0.0759 0.049 Uiso 1 1 d R . .
C5J C 0.4276(4) -0.0720(3) 0.1115(3) 0.0310(9) Uani 1 1 d . . .
C6J C 0.5610(4) -0.0090(3) 0.1165(3) 0.0314(9) Uani 1 1 d . . .
N7J N 0.6499(3) -0.0456(3) 0.1003(2) 0.0377(8) Uani 1 1 d . . .
H7J H 0.6388 -0.1197 0.0834 0.045 Uiso 1 1 d R . .
C8J C 0.7616(4) 0.0552(4) 0.1160(3) 0.0433(11) Uani 1 1 d . . .
H8J H 0.8394 0.0568 0.1100 0.052 Uiso 1 1 d R . .
C9J C 0.7365(4) 0.1524(4) 0.1420(3) 0.0382(10) Uani 1 1 d . . .
H9J H 0.7949 0.2333 0.1567 0.046 Uiso 1 1 d R . .
N10J N 0.6101(3) 0.1114(3) 0.1420(2) 0.0331(8) Uani 1 1 d . . .
Cl1 Cl 0.39713(12) 0.58009(10) 0.23181(9) 0.0492(3) Uani 1 1 d . A .
O1P O 0.4979(4) 0.6892(3) 0.2335(3) 0.0813(12) Uani 1 1 d . . .
O2P O 0.3888(5) 0.4806(4) 0.1659(4) 0.0920(14) Uani 1 1 d . . .
O3P O 0.4331(6) 0.5566(6) 0.3268(4) 0.1161(18) Uani 1 1 d . . .
O4P O 0.2763(5) 0.5892(5) 0.2084(5) 0.130(2) Uani 1 1 d . . .
Cl2 Cl 0.02306(13) -0.07005(11) 0.30801(11) 0.0639(4) Uani 1 1 d . . .
O5P O -0.1149(4) -0.1059(4) 0.2561(4) 0.1029(16) Uani 1 1 d . . .
O6P O 0.0598(7) -0.1631(5) 0.3045(7) 0.170(3) Uani 1 1 d . . .
O7P O 0.0998(7) 0.0206(6) 0.2814(8) 0.196(4) Uani 1 1 d . . .
O8P O 0.0439(9) -0.0172(9) 0.4041(5) 0.211(4) Uani 1 1 d . . .
O1W O 0.7075(3) 0.3749(3) 0.5512(2) 0.0558(9) Uani 1 1 d D . .
H11W H 0.683(5) 0.404(5) 0.594(3) 0.067 Uiso 1 1 d D . .
H12W H 0.7904(17) 0.389(5) 0.576(4) 0.067 Uiso 1 1 d D . .
O2W O 0.7540(4) -0.1448(3) 0.4232(3) 0.0685(10) Uani 1 1 d D . .
H21W H 0.768(6) -0.201(4) 0.394(4) 0.082 Uiso 1 1 d D . .
H22W H 0.812(5) -0.107(5) 0.4821(19) 0.082 Uiso 1 1 d D . .
O3W O 0.9658(5) 0.4128(5) 0.6575(4) 0.0985(15) Uani 1 1 d D . .
H31W H 0.946(8) 0.337(2) 0.655(6) 0.118 Uiso 1 1 d D . .
H32W H 0.981(8) 0.442(7) 0.719(2) 0.118 Uiso 1 1 d D . .
O4W O 0.0760(7) 0.2698(7) -0.0866(5) 0.1031(19) Uiso 0.75 1 d P . 1
O5W O 0.0161(9) 0.5443(8) 0.8411(6) 0.107(2) Uiso 0.67 1 d P . 1
O6W O 0.0978(10) 0.4726(9) 0.0128(7) 0.096(3) Uiso 0.50 1 d P A 1
O4W' O 0.095(2) 0.368(2) -0.0456(16) 0.1031(19) Uiso 0.25 1 d P B 2
O5W' O 0.0727(18) 0.5290(16) 0.8780(13) 0.107(2) Uiso 0.33 1 d P . 2

loop_
_atom_site_aniso_label
_atom_site_aniso_U_11
_atom_site_aniso_U_22
_atom_site_aniso_U_33
_atom_site_aniso_U_23
_atom_site_aniso_U_13
_atom_site_aniso_U_12
Cu1 0.0283(3) 0.0268(3) 0.0348(3) 0.0071(2) 0.0115(2) 0.0144(2)
Cu2 0.0322(3) 0.0220(3) 0.0354(3) 0.0017(2) 0.0129(2) 0.0111(2)
N1A 0.043(2) 0.0242(18) 0.043(2) -0.0001(16) 0.0123(17) 0.0086(16)
C2A 0.037(2) 0.030(2) 0.036(2) 0.0006(19) 0.0115(19) 0.0124(19)
N3A 0.0335(18) 0.0237(17) 0.038(2) 0.0047(14) 0.0133(15) 0.0126(15)
C3AA 0.027(2) 0.023(2) 0.040(2) 0.0059(18) 0.0136(18) 0.0122(17)
N4A 0.0371(19) 0.0220(17) 0.038(2) 0.0040(15) 0.0145(16) 0.0138(15)
C5A 0.041(2) 0.033(2) 0.039(2) 0.007(2) 0.018(2) 0.018(2)
O5A 0.066(2) 0.0366(17) 0.0392(18) 0.0006(15) 0.0178(16) 0.0187(16)
C6A 0.046(3) 0.033(2) 0.040(2) 0.013(2) 0.019(2) 0.014(2)
C7A 0.041(2) 0.029(2) 0.051(3) 0.014(2) 0.019(2) 0.0107(19)
N8A 0.0365(19) 0.0216(17) 0.037(2) 0.0047(15) 0.0121(15) 0.0106(15)
N1B 0.042(2) 0.056(2) 0.049(2) 0.0057(19) 0.0239(19) 0.0245(19)
C2B 0.042(3) 0.045(3) 0.046(3) 0.007(2) 0.020(2) 0.020(2)
N3B 0.0318(19) 0.0311(18) 0.043(2) 0.0081(15) 0.0141(17) 0.0174(15)
C3AB 0.029(2) 0.023(2) 0.046(3) 0.0073(18) 0.014(2) 0.0118(17)
N4B 0.0344(19) 0.0310(18) 0.043(2) 0.0037(15) 0.0139(16) 0.0174(15)
C5B 0.041(3) 0.041(3) 0.048(3) 0.002(2) 0.007(2) 0.017(2)
O5B 0.068(2) 0.079(3) 0.044(2) 0.0008(18) 0.0142(17) 0.037(2)
C6B 0.034(3) 0.065(3) 0.056(3) 0.011(3) 0.003(2) 0.023(2)
C7B 0.031(2) 0.058(3) 0.066(3) 0.011(3) 0.016(2) 0.023(2)
N8B 0.0295(19) 0.039(2) 0.050(2) 0.0081(16) 0.0158(17) 0.0182(16)
N1I 0.0304(18) 0.0312(19) 0.045(2) 0.0111(15) 0.0126(16) 0.0140(16)
C2I 0.032(2) 0.043(3) 0.058(3) 0.015(2) 0.015(2) 0.012(2)
C3I 0.048(3) 0.033(3) 0.061(3) 0.015(2) 0.018(2) 0.007(2)
N4I 0.053(2) 0.027(2) 0.057(2) 0.0126(17) 0.0199(19) 0.0204(18)
C5I 0.037(2) 0.031(2) 0.036(2) 0.0082(18) 0.0113(18) 0.016(2)
C6I 0.035(2) 0.034(2) 0.034(2) 0.0077(17) 0.0121(18) 0.0205(19)
N7I 0.044(2) 0.042(2) 0.055(2) 0.0127(18) 0.0196(18) 0.0278(19)
C8I 0.036(3) 0.062(3) 0.062(3) 0.019(2) 0.025(2) 0.026(2)
C9I 0.035(2) 0.038(2) 0.052(3) 0.008(2) 0.016(2) 0.011(2)
N10I 0.0308(19) 0.0303(19) 0.0394(19) 0.0075(15) 0.0142(15) 0.0142(15)
N1J 0.037(2) 0.0268(18) 0.041(2) 0.0041(15) 0.0158(16) 0.0107(16)
C2J 0.040(3) 0.038(3) 0.053(3) 0.007(2) 0.022(2) 0.011(2)
C3J 0.042(3) 0.035(3) 0.058(3) 0.010(2) 0.021(2) 0.004(2)
N4J 0.048(2) 0.0242(19) 0.047(2) 0.0088(15) 0.0171(18) 0.0131(17)
C5J 0.037(2) 0.023(2) 0.028(2) 0.0037(16) 0.0088(17) 0.0117(19)
C6J 0.037(2) 0.028(2) 0.026(2) 0.0037(16) 0.0075(17) 0.0150(18)
N7J 0.041(2) 0.0318(19) 0.041(2) 0.0032(15) 0.0112(16) 0.0212(17)
C8J 0.034(2) 0.047(3) 0.044(3) 0.005(2) 0.013(2) 0.017(2)
C9J 0.030(2) 0.038(2) 0.041(2) 0.0042(19) 0.0121(19) 0.0118(19)
N10J 0.0367(19) 0.0265(18) 0.0333(18) 0.0030(14) 0.0113(15) 0.0139(15)
Cl1 0.0585(7) 0.0465(7) 0.0540(7) 0.0160(5) 0.0258(6) 0.0300(6)
O1P 0.085(3) 0.047(2) 0.102(3) 0.022(2) 0.029(2) 0.022(2)
O2P 0.110(4) 0.055(2) 0.117(4) 0.004(2) 0.067(3) 0.028(2)
O3P 0.135(5) 0.143(5) 0.074(3) 0.050(3) 0.042(3) 0.053(4)
O4P 0.069(3) 0.104(4) 0.218(7) 0.039(4) 0.039(4) 0.055(3)
Cl2 0.0520(8) 0.0452(7) 0.0930(10) 0.0113(7) 0.0314(7) 0.0183(6)
O5P 0.063(3) 0.087(3) 0.135(4) 0.016(3) 0.021(3) 0.024(2)
O6P 0.141(5) 0.085(4) 0.329(11) 0.063(5) 0.108(6) 0.081(4)
O7P 0.136(6) 0.119(5) 0.410(14) 0.149(7) 0.167(8) 0.058(4)
O8P 0.198(8) 0.264(10) 0.099(5) -0.052(6) -0.022(5) 0.123(8)
O1W 0.055(2) 0.072(2) 0.0365(18) -0.0001(16) 0.0109(16) 0.0323(19)
O2W 0.080(3) 0.051(2) 0.074(3) 0.0028(19) 0.016(2) 0.043(2)
O3W 0.081(3) 0.114(4) 0.095(3) 0.018(3) 0.015(3) 0.055(3)

loop_
_geom_bond_atom_site_label_1
_geom_bond_atom_site_label_2
_geom_bond_distance
_geom_bond_site_symmetry_2
_geom_bond_publ_flag
Cu1 N3B 1.994(3) . ?
Cu1 N3A 2.001(3) . ?
Cu1 N1I 2.005(3) . ?
Cu1 N10I 2.020(3) . ?
Cu1 O1W 2.193(3) . ?
Cu2 N4A 1.987(3) . ?
Cu2 N1J 1.995(3) . ?
Cu2 N4B 2.003(3) . ?
Cu2 N10J 2.018(3) . ?
N1A C2A 1.304(5) . ?
N1A N8A 1.382(5) . ?
C2A N3A 1.370(5) . ?
N3A C3AA 1.337(5) . ?
C3AA N4A 1.343(5) . ?
C3AA N8A 1.351(5) . ?
N4A C5A 1.377(5) . ?
C5A O5A 1.249(5) . ?
C5A C6A 1.445(6) . ?
C6A C7A 1.332(6) . ?
C7A N8A 1.366(5) . ?
N1B C2B 1.303(6) . ?
N1B N8B 1.377(5) . ?
C2B N3B 1.363(5) . ?
N3B C3AB 1.335(5) . ?
C3AB N4B 1.332(5) . ?
C3AB N8B 1.352(5) . ?
N4B C5B 1.371(6) . ?
C5B O5B 1.240(6) . ?
C5B C6B 1.458(7) . ?
O5B O4W 2.845(8) . ?
C6B C7B 1.315(7) . ?
C7B N8B 1.366(6) . ?
N1I C5I 1.323(5) . ?
N1I C2I 1.373(5) . ?
C2I C3I 1.344(7) . ?
C3I N4I 1.368(6) . ?
N4I C5I 1.335(5) . ?
C5I C6I 1.448(6) . ?
C6I N7I 1.330(5) . ?
C6I N10I 1.330(5) . ?
N7I C8I 1.364(6) . ?
C8I C9I 1.353(6) . ?
C9I N10I 1.372(5) . ?
N1J C5J 1.319(5) . ?
N1J C2J 1.381(5) . ?
C2J C3J 1.352(6) . ?
C3J N4J 1.361(6) . ?
N4J C5J 1.337(5) . ?
C5J C6J 1.440(6) . ?
C6J N10J 1.330(5) . ?
C6J N7J 1.333(5) . ?
N7J C8J 1.367(6) . ?
C8J C9J 1.357(6) . ?
C9J N10J 1.374(5) . ?
Cl1 O4P 1.384(5) . ?
Cl1 O2P 1.412(4) . ?
Cl1 O1P 1.422(4) . ?
Cl1 O3P 1.430(5) . ?
O4P O6W 2.790(12) . ?
Cl2 O7P 1.346(6) . ?
Cl2 O6P 1.349(5) . ?
Cl2 O8P 1.391(7) . ?
Cl2 O5P 1.412(5) . ?
O4W O6W 2.603(12) . ?
O4W O6P 2.976(11) 2 ?
O5W O6W 2.783(13) 1_556 ?
O5W O6W 2.860(13) 2_566 ?
O5W O4P 2.993(10) 2_566 ?
O5W' O6W 2.92(2) 2_566 ?
